data_1502439
loop_
_publ_author_name
'Fang, Xinqiang'
'Chen, Xingkuan'
'Chi, Yonggui Robin'

_publ_section_title
;
 Enantioselective Diels-Alder reactions of enals and alkylidene diketones
 catalyzed by N-heterocyclic carbenes.
;
_journal_issue 17
_journal_name_full 'Organic letters'
_journal_page_first 4708
_journal_page_last 4711
_journal_paper_doi 10.1021/ol201917u
_journal_volume 13
_journal_year 2011
_chemical_formula_moiety 'C32 H25 F O4'
_chemical_formula_sum 'C32 H25 F O4'
_chemical_formula_weight 492.52
_chemical_name_systematic
; 
 ? 
;
_space_group_IT_number 9
_symmetry_cell_setting monoclinic
_symmetry_space_group_name_Hall 'C -2yc'
_symmetry_space_group_name_H-M 'C 1 c 1'
_atom_sites_solution_hydrogens geom
_atom_sites_solution_primary direct
_atom_sites_solution_secondary difmap
_audit_creation_method SHELXL-97
_cell_angle_alpha 90.00
_cell_angle_beta 92.312(2)
_cell_angle_gamma 90.00
_cell_formula_units_Z 4
_cell_length_a 25.2131(9)
_cell_length_b 10.2122(4)
_cell_length_c 9.6812(3)
_cell_measurement_reflns_used 4419
_cell_measurement_temperature 103(2)
_cell_measurement_theta_max 29.73
_cell_measurement_theta_min 2.15
_cell_volume 2490.70(15)
_computing_cell_refinement 'Bruker SAINT'
_computing_data_collection 'Bruker APEX2'
_computing_data_reduction 'Bruker SAINT'
_computing_molecular_graphics 'Bruker SHELXTL'
_computing_publication_material 'Bruker SHELXTL'
_computing_structure_refinement 'SHELXL-97 (Sheldrick, 2008)'
_computing_structure_solution 'SHELXS-97 (Sheldrick, 2008)'
_diffrn_ambient_temperature 103(2)
_diffrn_measured_fraction_theta_full 0.999
_diffrn_measured_fraction_theta_max 0.999
_diffrn_measurement_device_type 'Bruker APEX-II CCD'
_diffrn_measurement_method '\f and \w scans'
_diffrn_radiation_monochromator graphite
_diffrn_radiation_source 'fine-focus sealed tube'
_diffrn_radiation_type MoK\a
_diffrn_radiation_wavelength 0.71073
_diffrn_reflns_av_R_equivalents 0.0393
_diffrn_reflns_av_sigmaI/netI 0.0395
_diffrn_reflns_limit_h_max 35
_diffrn_reflns_limit_h_min -35
_diffrn_reflns_limit_k_max 14
_diffrn_reflns_limit_k_min -14
_diffrn_reflns_limit_l_max 7
_diffrn_reflns_limit_l_min -13
_diffrn_reflns_number 16982
_diffrn_reflns_theta_full 30.50
_diffrn_reflns_theta_max 30.50
_diffrn_reflns_theta_min 1.62
_exptl_absorpt_coefficient_mu 0.091
_exptl_absorpt_correction_T_max 0.9910
_exptl_absorpt_correction_T_min 0.9646
_exptl_absorpt_correction_type multi-scan
_exptl_absorpt_process_details sadabs
_exptl_crystal_colour colourless
_exptl_crystal_density_diffrn 1.313
_exptl_crystal_density_method 'not measured'
_exptl_crystal_description block
_exptl_crystal_F_000 1032
_exptl_crystal_size_max 0.40
_exptl_crystal_size_mid 0.24
_exptl_crystal_size_min 0.10
_refine_diff_density_max 0.319
_refine_diff_density_min -0.342
_refine_diff_density_rms 0.093
_refine_ls_extinction_method none
_refine_ls_goodness_of_fit_ref 1.109
_refine_ls_hydrogen_treatment constr
_refine_ls_matrix_type full
_refine_ls_number_parameters 335
_refine_ls_number_reflns 3799
_refine_ls_number_restraints 2
_refine_ls_restrained_S_all 1.109
_refine_ls_R_factor_all 0.0521
_refine_ls_R_factor_gt 0.0402
_refine_ls_shift/su_max 0.000
_refine_ls_shift/su_mean 0.000
_refine_ls_structure_factor_coef Fsqd
_refine_ls_weighting_details 'calc w=1/[\s^2^(Fo^2^)+(0.0754P)^2^+0.0000P] where P=(Fo^2^+2Fc^2^)/3'
_refine_ls_weighting_scheme calc
_refine_ls_wR_factor_gt 0.1046
_refine_ls_wR_factor_ref 0.1232
_reflns_number_gt 3290
_reflns_number_total 3799
_reflns_threshold_expression >2sigma(I)
_cod_data_source_file ol201917u_si_002.cif
_cod_data_source_block cyg9s
_cod_depositor_comments
;
The following automatic conversions were performed:

'_symmetry_cell_setting' value 'Monoclinic' changed to 'monoclinic'
according to /home/saulius/struct/CIF-dictionaries/cif_core.dic
dictionary named 'cif_core.dic' version 2.4.1 from 2010-06-29.

Automatic conversion script
Id: cif_fix_values 1715 2011-07-08 13:25:40Z adriana 
;
_cod_original_sg_symbol_H-M Cc
_cod_database_code 1502439

loop_
_symmetry_equiv_pos_as_xyz
'x, y, z'
'x, -y, z+1/2'
'x+1/2, y+1/2, z'
'x+1/2, -y+1/2, z+1/2'

loop_
_atom_site_label
_atom_site_type_symbol
_atom_site_fract_x
_atom_site_fract_y
_atom_site_fract_z
_atom_site_U_iso_or_equiv
_atom_site_adp_type
_atom_site_occupancy
_atom_site_symmetry_multiplicity
_atom_site_calc_flag
_atom_site_refinement_flags
C1 C 0.29960(9) 0.6135(2) 0.1729(2) 0.0152(4) Uani 1 1 d .
H1 H 0.2957 0.5191 0.1978 0.018 Uiso 1 1 calc R
C2 C 0.29279(9) 0.6904(2) 0.3075(2) 0.0134(4) Uani 1 1 d .
H2 H 0.3154 0.6463 0.3809 0.016 Uiso 1 1 calc R
C3 C 0.23593(9) 0.6785(2) 0.3497(2) 0.0140(4) Uani 1 1 d .
C4 C 0.19661(9) 0.6533(2) 0.2549(2) 0.0145(4) Uani 1 1 d .
C5 C 0.25656(9) 0.6411(2) 0.0655(2) 0.0167(4) Uani 1 1 d .
C6 C 0.35437(9) 0.6257(2) 0.1119(2) 0.0183(4) Uani 1 1 d .
H6A H 0.3541 0.5811 0.0211 0.022 Uiso 1 1 calc R
H6B H 0.3624 0.7194 0.0968 0.022 Uiso 1 1 calc R
C7 C 0.39722(9) 0.5664(2) 0.2061(2) 0.0172(4) Uani 1 1 d .
C8 C 0.43657(10) 0.6439(3) 0.2697(3) 0.0217(5) Uani 1 1 d .
H8 H 0.4380 0.7352 0.2517 0.026 Uiso 1 1 calc R
C9 C 0.47354(10) 0.5857(3) 0.3594(3) 0.0258(5) Uani 1 1 d .
C10 C 0.47394(10) 0.4538(3) 0.3881(3) 0.0281(6) Uani 1 1 d .
H10 H 0.5000 0.4169 0.4502 0.034 Uiso 1 1 calc R
C11 C 0.43512(10) 0.3766(3) 0.3236(3) 0.0274(5) Uani 1 1 d .
H11 H 0.4344 0.2851 0.3413 0.033 Uiso 1 1 calc R
C12 C 0.39721(10) 0.4323(3) 0.2329(3) 0.0230(5) Uani 1 1 d .
H12 H 0.3710 0.3781 0.1888 0.028 Uiso 1 1 calc R
C13 C 0.30853(9) 0.8340(2) 0.3078(2) 0.0145(4) Uani 1 1 d .
C14 C 0.35041(9) 0.8765(2) 0.3957(2) 0.0154(4) Uani 1 1 d .
H14 H 0.3705 0.8149 0.4494 0.018 Uiso 1 1 calc R
C15 C 0.36251(9) 1.0091(2) 0.4043(2) 0.0171(4) Uani 1 1 d .
C16 C 0.43508(10) 0.9705(3) 0.5674(3) 0.0249(5) Uani 1 1 d .
H16A H 0.4127 0.9260 0.6333 0.037 Uiso 1 1 calc R
H16B H 0.4634 1.0185 0.6179 0.037 Uiso 1 1 calc R
H16C H 0.4508 0.9055 0.5069 0.037 Uiso 1 1 calc R
C17 C 0.33251(9) 1.0998(2) 0.3289(2) 0.0199(5) Uani 1 1 d .
H17 H 0.3401 1.1906 0.3374 0.024 Uiso 1 1 calc R
C18 C 0.29134(10) 1.0571(3) 0.2412(3) 0.0232(5) Uani 1 1 d .
H18 H 0.2710 1.1191 0.1886 0.028 Uiso 1 1 calc R
C19 C 0.27951(9) 0.9249(2) 0.2292(2) 0.0198(5) Uani 1 1 d .
H19 H 0.2516 0.8965 0.1674 0.024 Uiso 1 1 calc R
C20 C 0.22822(9) 0.6974(2) 0.4997(2) 0.0137(4) Uani 1 1 d .
C21 C 0.18230(9) 0.7716(2) 0.5516(2) 0.0157(4) Uani 1 1 d .
C22 C 0.15925(9) 0.8759(2) 0.4777(2) 0.0179(4) Uani 1 1 d .
H22 H 0.1712 0.8980 0.3888 0.022 Uiso 1 1 calc R
C23 C 0.11852(10) 0.9473(3) 0.5352(3) 0.0235(5) Uani 1 1 d .
H23 H 0.1033 1.0198 0.4865 0.028 Uiso 1 1 calc R
C24 C 0.10002(11) 0.9129(3) 0.6635(3) 0.0284(6) Uani 1 1 d .
H24 H 0.0716 0.9603 0.7011 0.034 Uiso 1 1 calc R
C25 C 0.12305(11) 0.8093(3) 0.7368(3) 0.0270(5) Uani 1 1 d .
H25 H 0.1102 0.7858 0.8243 0.032 Uiso 1 1 calc R
C26 C 0.16480(10) 0.7400(2) 0.6825(2) 0.0210(5) Uani 1 1 d .
H26 H 0.1814 0.6712 0.7343 0.025 Uiso 1 1 calc R
C27 C 0.14008(9) 0.6320(2) 0.2799(2) 0.0154(4) Uani 1 1 d .
C28 C 0.10181(9) 0.7004(2) 0.1994(2) 0.0172(4) Uani 1 1 d .
H28 H 0.1122 0.7546 0.1255 0.021 Uiso 1 1 calc R
C29 C 0.04842(10) 0.6882(3) 0.2287(2) 0.0218(5) Uani 1 1 d .
H29 H 0.0224 0.7358 0.1759 0.026 Uiso 1 1 calc R
C30 C 0.03318(9) 0.6071(3) 0.3342(2) 0.0233(5) Uani 1 1 d .
H30 H -0.0033 0.5996 0.3540 0.028 Uiso 1 1 calc R
C31 C 0.07095(10) 0.5366(3) 0.4116(3) 0.0236(5) Uani 1 1 d .
H31 H 0.0603 0.4802 0.4833 0.028 Uiso 1 1 calc R
C32 C 0.12423(9) 0.5485(2) 0.3839(2) 0.0191(4) Uani 1 1 d .
H32 H 0.1500 0.4995 0.4361 0.023 Uiso 1 1 calc R
F1 F 0.51128(7) 0.66360(19) 0.42218(17) 0.0370(4) Uani 1 1 d .
O1 O 0.26065(8) 0.64814(19) -0.05671(17) 0.0243(4) Uani 1 1 d .
O2 O 0.20545(6) 0.64863(17) 0.11428(15) 0.0182(3) Uani 1 1 d .
O3 O 0.40357(7) 1.05987(17) 0.48614(18) 0.0228(4) Uani 1 1 d .
O4 O 0.26272(7) 0.65777(17) 0.58197(16) 0.0200(3) Uani 1 1 d .

loop_
_atom_site_aniso_label
_atom_site_aniso_U_11
_atom_site_aniso_U_22
_atom_site_aniso_U_33
_atom_site_aniso_U_23
_atom_site_aniso_U_13
_atom_site_aniso_U_12
C1 0.0159(10) 0.0159(10) 0.0136(9) -0.0006(7) 0.0001(7) 0.0008(8)
C2 0.0130(9) 0.0144(10) 0.0124(9) -0.0005(7) -0.0027(7) -0.0019(8)
C3 0.0162(10) 0.0121(9) 0.0135(9) 0.0012(7) -0.0011(7) -0.0005(8)
C4 0.0164(10) 0.0140(9) 0.0130(9) 0.0007(7) 0.0000(7) -0.0004(8)
C5 0.0175(11) 0.0183(11) 0.0140(9) -0.0009(8) -0.0013(7) -0.0016(8)
C6 0.0178(11) 0.0189(11) 0.0183(10) -0.0002(8) 0.0028(8) 0.0014(8)
C7 0.0146(10) 0.0221(11) 0.0153(10) -0.0023(8) 0.0049(8) 0.0016(9)
C8 0.0175(11) 0.0235(12) 0.0244(11) -0.0051(9) 0.0040(8) 0.0021(9)
C9 0.0164(11) 0.0358(14) 0.0253(12) -0.0083(11) 0.0017(9) -0.0003(11)
C10 0.0171(12) 0.0414(16) 0.0261(12) 0.0047(11) 0.0027(9) 0.0076(11)
C11 0.0211(12) 0.0258(13) 0.0358(13) 0.0093(11) 0.0067(10) 0.0051(10)
C12 0.0186(11) 0.0224(12) 0.0284(12) -0.0005(9) 0.0057(9) -0.0007(9)
C13 0.0146(10) 0.0144(10) 0.0144(9) -0.0007(7) 0.0011(7) -0.0008(8)
C14 0.0144(10) 0.0152(10) 0.0167(10) 0.0006(7) 0.0010(7) -0.0002(8)
C15 0.0138(10) 0.0165(11) 0.0211(10) -0.0034(8) 0.0024(8) -0.0011(8)
C16 0.0190(11) 0.0286(13) 0.0265(12) -0.0007(10) -0.0056(9) -0.0045(10)
C17 0.0195(11) 0.0132(10) 0.0274(12) 0.0004(9) 0.0041(9) -0.0024(9)
C18 0.0210(12) 0.0195(11) 0.0286(12) 0.0081(9) -0.0030(9) 0.0010(9)
C19 0.0180(11) 0.0187(11) 0.0224(11) 0.0045(9) -0.0048(8) -0.0011(9)
C20 0.0163(10) 0.0113(9) 0.0134(9) 0.0010(7) -0.0008(7) -0.0022(8)
C21 0.0179(10) 0.0151(10) 0.0142(10) -0.0021(8) 0.0007(8) -0.0015(8)
C22 0.0195(11) 0.0195(11) 0.0146(10) 0.0002(8) -0.0014(8) 0.0000(9)
C23 0.0236(12) 0.0237(12) 0.0229(11) -0.0019(9) -0.0015(9) 0.0069(10)
C24 0.0259(13) 0.0356(15) 0.0241(12) -0.0059(11) 0.0058(9) 0.0067(11)
C25 0.0319(14) 0.0319(14) 0.0179(11) -0.0006(10) 0.0089(9) 0.0016(11)
C26 0.0259(12) 0.0216(11) 0.0155(10) 0.0012(9) 0.0015(8) 0.0016(10)
C27 0.0165(11) 0.0140(10) 0.0152(10) -0.0027(8) -0.0024(8) -0.0008(8)
C28 0.0176(11) 0.0193(11) 0.0144(10) 0.0003(8) -0.0024(8) 0.0001(8)
C29 0.0178(11) 0.0261(12) 0.0210(11) -0.0008(9) -0.0039(8) 0.0042(9)
C30 0.0141(11) 0.0286(13) 0.0271(12) 0.0000(10) 0.0015(9) -0.0003(9)
C31 0.0223(12) 0.0248(12) 0.0238(11) 0.0060(9) 0.0037(9) -0.0030(10)
C32 0.0184(11) 0.0176(10) 0.0209(11) 0.0020(8) -0.0027(8) -0.0008(9)
F1 0.0218(8) 0.0487(11) 0.0398(9) -0.0137(8) -0.0074(6) -0.0009(7)
O1 0.0245(9) 0.0337(10) 0.0147(7) 0.0005(7) 0.0010(6) -0.0033(8)
O2 0.0174(8) 0.0255(9) 0.0115(7) -0.0003(6) -0.0019(5) -0.0014(7)
O3 0.0195(8) 0.0175(8) 0.0310(9) -0.0040(7) -0.0060(7) -0.0031(7)
O4 0.0243(9) 0.0200(8) 0.0152(7) 0.0015(6) -0.0037(6) 0.0032(7)

loop_
_atom_type_symbol
_atom_type_description
_atom_type_scat_dispersion_real
_atom_type_scat_dispersion_imag
_atom_type_scat_source
C C 0.0033 0.0000 'International Tables Vol C Tables 4.2.6.8 and 6.1.1.4'
H H 0.0000 0.0000 'International Tables Vol C Tables 4.2.6.8 and 6.1.1.4'
O O 0.0106 0.0000 'International Tables Vol C Tables 4.2.6.8 and 6.1.1.4'
F F 0.0171 0.0000 'International Tables Vol C Tables 4.2.6.8 and 6.1.1.4'

loop_
_geom_angle_atom_site_label_1
_geom_angle_atom_site_label_2
_geom_angle_atom_site_label_3
_geom_angle
C5 C1 C6 110.91(17)
C5 C1 C2 112.92(18)
C6 C1 C2 114.79(18)
C5 C1 H1 105.8
C6 C1 H1 105.8
C2 C1 H1 105.8
C3 C2 C13 109.11(18)
C3 C2 C1 109.15(17)
C13 C2 C1 117.14(18)
C3 C2 H2 107.0
C13 C2 H2 107.0
C1 C2 H2 107.0
C4 C3 C20 124.7(2)
C4 C3 C2 120.70(19)
C20 C3 C2 114.64(18)
C3 C4 O2 122.08(19)
C3 C4 C27 127.32(19)
O2 C4 C27 110.56(17)
O1 C5 O2 116.79(19)
O1 C5 C1 127.5(2)
O2 C5 C1 115.43(17)
C7 C6 C1 111.63(18)
C7 C6 H6A 109.3
C1 C6 H6A 109.3
C7 C6 H6B 109.3
C1 C6 H6B 109.3
H6A C6 H6B 108.0
C8 C7 C12 118.8(2)
C8 C7 C6 121.1(2)
C12 C7 C6 120.1(2)
C9 C8 C7 118.9(2)
C9 C8 H8 120.5
C7 C8 H8 120.5
F1 C9 C10 118.8(2)
F1 C9 C8 118.0(2)
C10 C9 C8 123.2(2)
C9 C10 C11 117.8(2)
C9 C10 H10 121.1
C11 C10 H10 121.1
C10 C11 C12 120.4(3)
C10 C11 H11 119.8
C12 C11 H11 119.8
C11 C12 C7 120.9(2)
C11 C12 H12 119.6
C7 C12 H12 119.6
C19 C13 C14 119.6(2)
C19 C13 C2 120.83(19)
C14 C13 C2 119.42(19)
C15 C14 C13 119.8(2)
C15 C14 H14 120.1
C13 C14 H14 120.1
O3 C15 C17 115.6(2)
O3 C15 C14 123.9(2)
C17 C15 C14 120.4(2)
O3 C16 H16A 109.5
O3 C16 H16B 109.5
H16A C16 H16B 109.5
O3 C16 H16C 109.5
H16A C16 H16C 109.5
H16B C16 H16C 109.5
C18 C17 C15 119.5(2)
C18 C17 H17 120.3
C15 C17 H17 120.3
C17 C18 C19 120.7(2)
C17 C18 H18 119.6
C19 C18 H18 119.6
C18 C19 C13 119.9(2)
C18 C19 H19 120.1
C13 C19 H19 120.1
O4 C20 C3 118.4(2)
O4 C20 C21 119.35(19)
C3 C20 C21 122.06(18)
C26 C21 C22 120.1(2)
C26 C21 C20 117.87(19)
C22 C21 C20 121.90(19)
C23 C22 C21 119.5(2)
C23 C22 H22 120.3
C21 C22 H22 120.3
C24 C23 C22 120.3(2)
C24 C23 H23 119.9
C22 C23 H23 119.9
C25 C24 C23 120.1(2)
C25 C24 H24 120.0
C23 C24 H24 120.0
C24 C25 C26 120.2(2)
C24 C25 H25 119.9
C26 C25 H25 119.9
C25 C26 C21 119.8(2)
C25 C26 H26 120.1
C21 C26 H26 120.1
C32 C27 C28 119.8(2)
C32 C27 C4 121.24(19)
C28 C27 C4 118.96(19)
C29 C28 C27 119.4(2)
C29 C28 H28 120.3
C27 C28 H28 120.3
C30 C29 C28 120.3(2)
C30 C29 H29 119.8
C28 C29 H29 119.8
C29 C30 C31 120.3(2)
C29 C30 H30 119.9
C31 C30 H30 119.9
C32 C31 C30 119.9(2)
C32 C31 H31 120.0
C30 C31 H31 120.0
C31 C32 C27 120.2(2)
C31 C32 H32 119.9
C27 C32 H32 119.9
C4 O2 C5 121.43(16)
C15 O3 C16 117.70(18)

loop_
_geom_bond_atom_site_label_1
_geom_bond_atom_site_label_2
_geom_bond_distance
C1 C5 1.499(3)
C1 C6 1.529(3)
C1 C2 1.537(3)
C1 H1 1.0000
C2 C3 1.511(3)
C2 C13 1.519(3)
C2 H2 1.0000
C3 C4 1.349(3)
C3 C20 1.485(3)
C4 O2 1.389(3)
C4 C27 1.472(3)
C5 O1 1.194(3)
C5 O2 1.392(3)
C6 C7 1.512(3)
C6 H6A 0.9900
C6 H6B 0.9900
C7 C8 1.393(3)
C7 C12 1.394(4)
C8 C9 1.382(4)
C8 H8 0.9500
C9 F1 1.364(3)
C9 C10 1.375(4)
C10 C11 1.386(4)
C10 H10 0.9500
C11 C12 1.392(3)
C11 H11 0.9500
C12 H12 0.9500
C13 C19 1.389(3)
C13 C14 1.399(3)
C14 C15 1.390(3)
C14 H14 0.9500
C15 O3 1.379(3)
C15 C17 1.385(3)
C16 O3 1.426(3)
C16 H16A 0.9800
C16 H16B 0.9800
C16 H16C 0.9800
C17 C18 1.385(3)
C17 H17 0.9500
C18 C19 1.387(4)
C18 H18 0.9500
C19 H19 0.9500
C20 O4 1.224(3)
C20 C21 1.489(3)
C21 C26 1.396(3)
C21 C22 1.397(3)
C22 C23 1.394(3)
C22 H22 0.9500
C23 C24 1.389(4)
C23 H23 0.9500
C24 C25 1.388(4)
C24 H24 0.9500
C25 C26 1.389(4)
C25 H25 0.9500
C26 H26 0.9500
C27 C32 1.390(3)
C27 C28 1.402(3)
C28 C29 1.392(3)
C28 H28 0.9500
C29 C30 1.381(4)
C29 H29 0.9500
C30 C31 1.389(3)
C30 H30 0.9500
C31 C32 1.386(3)
C31 H31 0.9500
C32 H32 0.9500
